data_1010924
loop_
_publ_author_name
'Taylor, W H'

_publ_section_title 'The Structure of Andalusite, Al2 Si O5'
_journal_coden_ASTM ZEKGAX
_journal_name_full
;
Zeitschrift fuer Kristallographie, Kristallgeometrie, Kristallphysik,
Kristallchemie (-144,1977)
;
_journal_page_first 205
_journal_page_last 218
_journal_volume 71
_journal_year 1929
_chemical_formula_structural 'Al2 Si O5'
_chemical_formula_sum 'Al2 O5 Si'
_chemical_name_mineral Andalusite
_chemical_name_systematic 'Aluminium silicate oxide'
_space_group_IT_number 58
_symmetry_cell_setting orthorhombic
_symmetry_Int_Tables_number 58
_symmetry_space_group_name_Hall '-P 2 2n'
_symmetry_space_group_name_H-M 'P n n m'
_cell_angle_alpha 90
_cell_angle_beta 90
_cell_angle_gamma 90
_cell_formula_units_Z 4
_cell_length_a 7.76(3)
_cell_length_b 7.90(3)
_cell_length_c 5.56(2)
_cell_volume 340.9
_exptl_crystal_density_meas 3.15(5)
_cod_database_code 1010924

loop_
_symmetry_equiv_pos_as_xyz
x,y,z
-x,-y,z
1/2+x,1/2-y,1/2-z
1/2-x,1/2+y,1/2-z
-x,-y,-z
x,y,-z
1/2-x,1/2+y,1/2+z
1/2+x,1/2-y,1/2+z

loop_
_atom_site_label
_atom_site_type_symbol
_atom_site_symmetry_multiplicity
_atom_site_Wyckoff_symbol
_atom_site_fract_x
_atom_site_fract_y
_atom_site_fract_z
_atom_site_occupancy
_atom_site_attached_hydrogens
_atom_site_calc_flag
O1 O2- 4 g 0.08 -0.14 0. 1. 0 d
O2 O2- 4 g 0.04 -0.17 0.5 1. 0 d
O3 O2- 4 g 0.14 0.4 0. 1. 0 d
O4 O2- 8 h 0.21 0.14 0.25 1. 0 d
Si1 Si4+ 4 g 0.28 0.25 0. 1. 0 d
Al1 Al3+ 4 e 0. 0. 0.25 1. 0 d
Al2 Al3+ 4 g -0.14 0.36 0. 1. 0 d

loop_
_atom_type_symbol
_atom_type_oxidation_number
O2- -2.000
Si4+ 4.000
Al3+ 3.000
